data_8102459
loop_
_publ_author_name
'Lu Liang'
'Wei-Jiang Zhang'

_publ_section_title
;
 Crystal structure of
 (E)-N'-((7-(diethylamino)-2-oxo-2H-chromen-3-yl)methylene)-2-hydroxybenzohydrazide,
 C21H21N3O4
;
_journal_issue 3
_journal_name_full 'Zeitschrift f\"ur Kristallographie - New Crystal Structures'
_journal_page_first 413
_journal_volume 224
_journal_year 2009
_chemical_formula_sum 'C21 H21 N3 O4'
_chemical_formula_weight 379.41
_chemical_name_systematic
; 
(E)-N'-((7-(diethylamino)-2-oxo-2H-chromen-3-yl)
methylene)-2-hydroxybenzohydrazide, C~21~H~21~N~3~O~4~
;
_space_group_IT_number 14
_symmetry_cell_setting monoclinic
_symmetry_space_group_name_Hall '-P 2ybc'
_symmetry_space_group_name_H-M 'P 1 21/c 1'
_atom_sites_solution_hydrogens geom
_atom_sites_solution_primary direct
_atom_sites_solution_secondary difmap
_audit_creation_method SHELXL-97
_cell_angle_alpha 90.00
_cell_angle_beta 90.25(3)
_cell_angle_gamma 90.00
_cell_formula_units_Z 4
_cell_length_a 10.075(2)
_cell_length_b 21.950(4)
_cell_length_c 8.1866(16)
_cell_measurement_reflns_used 3833
_cell_measurement_temperature 113(2)
_cell_measurement_theta_max 27.1
_cell_measurement_theta_min 2.0
_cell_volume 1810.4(6)
_computing_cell_refinement CrystalClear
_computing_data_collection 'CrystalClear(Rigaku/MSC Inc., 2005)'
_computing_data_reduction CrystalClear
_computing_molecular_graphics 'Bruker SHELXTL'
_computing_publication_material 'Bruker SHELXTL'
_computing_structure_refinement 'SHELXL-97 (Sheldrick, 1997)'
_computing_structure_solution 'SHELXS-97 (Sheldrick, 1990)'
_diffrn_ambient_temperature 113(2)
_diffrn_detector_area_resol_mean 7.31
_diffrn_measured_fraction_theta_full 0.997
_diffrn_measured_fraction_theta_max 0.997
_diffrn_measurement_device_type 'Rigaku Saturn CCD area detector'
_diffrn_measurement_method '\w and \f scans'
_diffrn_radiation_monochromator confocal
_diffrn_radiation_source 'rotating anode'
_diffrn_radiation_type MoK\a
_diffrn_radiation_wavelength 0.71073
_diffrn_reflns_av_R_equivalents 0.0413
_diffrn_reflns_av_sigmaI/netI 0.0411
_diffrn_reflns_limit_h_max 12
_diffrn_reflns_limit_h_min -12
_diffrn_reflns_limit_k_max 28
_diffrn_reflns_limit_k_min -27
_diffrn_reflns_limit_l_max 6
_diffrn_reflns_limit_l_min -10
_diffrn_reflns_number 12334
_diffrn_reflns_theta_full 27.12
_diffrn_reflns_theta_max 27.12
_diffrn_reflns_theta_min 2.02
_diffrn_standards_decay_% 0
_diffrn_standards_interval_count 0
_diffrn_standards_interval_time 0
_diffrn_standards_number 0
_exptl_absorpt_coefficient_mu 0.098
_exptl_absorpt_correction_T_max 0.9903
_exptl_absorpt_correction_T_min 0.9845
_exptl_absorpt_correction_type multi-scan
_exptl_absorpt_process_details CrystalClear
_exptl_crystal_density_diffrn 1.392
_exptl_crystal_density_method 'not measured'
_exptl_crystal_F_000 800
_exptl_crystal_size_max 0.16
_exptl_crystal_size_mid 0.14
_exptl_crystal_size_min 0.10
_refine_diff_density_max 0.265
_refine_diff_density_min -0.244
_refine_diff_density_rms 0.049
_refine_ls_extinction_method none
_refine_ls_goodness_of_fit_ref 1.068
_refine_ls_hydrogen_treatment mixed
_refine_ls_matrix_type full
_refine_ls_number_parameters 261
_refine_ls_number_reflns 3992
_refine_ls_number_restraints 0
_refine_ls_restrained_S_all 1.068
_refine_ls_R_factor_all 0.0564
_refine_ls_R_factor_gt 0.0434
_refine_ls_shift/su_max 0.001
_refine_ls_shift/su_mean 0.000
_refine_ls_structure_factor_coef Fsqd
_refine_ls_weighting_details 'calc w=1/[\s^2^(Fo^2^)+(0.0632P)^2^+0.0000P] where P=(Fo^2^+2Fc^2^)/3'
_refine_ls_weighting_scheme calc
_refine_ls_wR_factor_gt 0.1023
_refine_ls_wR_factor_ref 0.1102
_reflns_number_gt 3211
_reflns_number_total 3992
_reflns_threshold_expression >2sigma(I)
_cod_data_source_file 1267-2639.cff
_cod_data_source_block I
_cod_depositor_comments
;
The following automatic conversions were performed:
'_symmetry_cell_setting' value 'Monoclinic' changed to 'monoclinic'
according to '/home/saulius/struct/CIF-dictionaries/cif_core.dic'
dictionary named 'cif_core.dic' version 2.4.1 from 2010-06-29.

Automatic conversion script
Id: cif_fix_enum 1555 2011-01-17 13:19:09Z saulius 
;
_cod_original_cell_volume 1810.5(6)
_cod_original_sg_symbol_H-M P2(1)/c
_cod_database_code 8102459

loop_
_symmetry_equiv_pos_as_xyz
'x, y, z'
'-x, y+1/2, -z+1/2'
'-x, -y, -z'
'x, -y-1/2, z-1/2'

loop_
_atom_site_label
_atom_site_type_symbol
_atom_site_fract_x
_atom_site_fract_y
_atom_site_fract_z
_atom_site_U_iso_or_equiv
_atom_site_adp_type
_atom_site_occupancy
_atom_site_symmetry_multiplicity
_atom_site_Wyckoff_symbol
_atom_site_calc_flag
_atom_site_refinement_flags
_atom_site_disorder_assembly
_atom_site_disorder_group
O1 O 0.45085(8) 0.57709(4) 0.44320(11) 0.0192(2) Uani 1 4 e d . . .
O2 O 0.41925(9) 0.54123(4) 0.19511(12) 0.0233(2) Uani 1 4 e d . . .
O3 O 0.98841(9) 0.40302(4) 0.07552(12) 0.0247(2) Uani 1 4 e d . . .
O4 O 1.06523(10) 0.31406(4) -0.10086(14) 0.0311(3) Uani 1 4 e d . . .
H4 H 1.0524(18) 0.3369(9) -0.010(2) 0.047 Uiso 1 4 e d . . .
N1 N 0.48944(11) 0.66183(5) 0.97641(14) 0.0209(3) Uani 1 4 e d . . .
N2 N 0.80207(10) 0.48853(5) 0.13044(14) 0.0187(2) Uani 1 4 e d . . .
N3 N 0.83089(11) 0.46691(5) -0.02473(14) 0.0179(2) Uani 1 4 e d . . .
H3 H 0.7702(15) 0.4714(6) -0.102(2) 0.021 Uiso 1 4 e d . . .
C1 C 0.54515(12) 0.63422(5) 0.84400(16) 0.0178(3) Uani 1 4 e d . . .
C2 C 0.68412(13) 0.62171(5) 0.84095(16) 0.0182(3) Uani 1 4 e d . . .
H2 H 0.7373 0.6320 0.9330 0.022 Uiso 1 4 e calc R . .
C3 C 0.74215(12) 0.59516(5) 0.70759(17) 0.0177(3) Uani 1 4 e d . . .
H3A H 0.8348 0.5872 0.7096 0.021 Uiso 1 4 e calc R . .
C4 C 0.66811(12) 0.57935(5) 0.56803(16) 0.0163(3) Uani 1 4 e d . . .
C5 C 0.72088(12) 0.55406(5) 0.42295(16) 0.0167(3) Uani 1 4 e d . . .
H5 H 0.8136 0.5467 0.4159 0.020 Uiso 1 4 e calc R . .
C6 C 0.64146(12) 0.54014(5) 0.29353(16) 0.0168(3) Uani 1 4 e d . . .
C7 C 0.49955(12) 0.55182(5) 0.30221(16) 0.0174(3) Uani 1 4 e d . . .
C8 C 0.53099(12) 0.59090(5) 0.57460(16) 0.0162(3) Uani 1 4 e d . . .
C9 C 0.46909(13) 0.61692(5) 0.70678(16) 0.0187(3) Uani 1 4 e d . . .
H9 H 0.3758 0.6232 0.7056 0.022 Uiso 1 4 e calc R . .
C10 C 0.34561(13) 0.66955(6) 0.98896(18) 0.0247(3) Uani 1 4 e d . . .
H10A H 0.3208 0.6683 1.1058 0.030 Uiso 1 4 e calc R . .
H10B H 0.3017 0.6347 0.9342 0.030 Uiso 1 4 e calc R . .
C11 C 0.29277(15) 0.72813(7) 0.9150(2) 0.0373(4) Uani 1 4 e d . . .
H11A H 0.3340 0.7631 0.9699 0.056 Uiso 1 4 e calc R . .
H11B H 0.1963 0.7299 0.9291 0.056 Uiso 1 4 e calc R . .
H11C H 0.3139 0.7293 0.7983 0.056 Uiso 1 4 e calc R . .
C12 C 0.57215(14) 0.69109(6) 1.10108(17) 0.0236(3) Uani 1 4 e d . . .
H12A H 0.6412 0.6620 1.1376 0.028 Uiso 1 4 e calc R . .
H12B H 0.5163 0.7010 1.1967 0.028 Uiso 1 4 e calc R . .
C13 C 0.63917(15) 0.74901(6) 1.04124(19) 0.0283(3) Uani 1 4 e d . . .
H13A H 0.6931 0.7397 0.9451 0.042 Uiso 1 4 e calc R . .
H13B H 0.6961 0.7654 1.1280 0.042 Uiso 1 4 e calc R . .
H13C H 0.5714 0.7792 1.0121 0.042 Uiso 1 4 e calc R . .
C14 C 0.68668(12) 0.51353(5) 0.14024(16) 0.0174(3) Uani 1 4 e d . . .
H14 H 0.6305 0.5147 0.0468 0.021 Uiso 1 4 e calc R . .
C15 C 0.92540(12) 0.42358(5) -0.04255(16) 0.0172(3) Uani 1 4 e d . . .
C16 C 0.94445(12) 0.39999(5) -0.21070(16) 0.0173(3) Uani 1 4 e d . . .
C17 C 0.89626(13) 0.42910(6) -0.35064(17) 0.0218(3) Uani 1 4 e d . . .
H17 H 0.8521 0.4671 -0.3398 0.026 Uiso 1 4 e calc R . .
C18 C 0.91111(13) 0.40414(7) -0.50448(18) 0.0255(3) Uani 1 4 e d . . .
H18 H 0.8782 0.4248 -0.5983 0.031 Uiso 1 4 e calc R . .
C19 C 0.97521(13) 0.34822(6) -0.51941(18) 0.0264(3) Uani 1 4 e d . . .
H19 H 0.9839 0.3302 -0.6243 0.032 Uiso 1 4 e calc R . .
C20 C 1.02606(14) 0.31873(6) -0.38491(19) 0.0257(3) Uani 1 4 e d . . .
H20 H 1.0705 0.2809 -0.3975 0.031 Uiso 1 4 e calc R . .
C21 C 1.01254(12) 0.34435(6) -0.23013(17) 0.0205(3) Uani 1 4 e d . . .

loop_
_atom_site_aniso_label
_atom_site_aniso_U_11
_atom_site_aniso_U_22
_atom_site_aniso_U_33
_atom_site_aniso_U_23
_atom_site_aniso_U_13
_atom_site_aniso_U_12
O1 0.0164(5) 0.0240(4) 0.0173(5) -0.0045(4) -0.0013(4) 0.0009(3)
O2 0.0198(5) 0.0312(5) 0.0189(5) -0.0037(4) -0.0053(4) 0.0006(4)
O3 0.0225(5) 0.0325(5) 0.0191(5) 0.0009(4) -0.0050(4) 0.0058(4)
O4 0.0351(6) 0.0274(5) 0.0308(6) 0.0031(5) -0.0002(5) 0.0119(4)
N1 0.0213(6) 0.0230(5) 0.0186(6) -0.0044(5) 0.0036(5) -0.0016(4)
N2 0.0218(6) 0.0198(5) 0.0145(6) -0.0025(4) 0.0013(5) -0.0002(4)
N3 0.0185(6) 0.0221(5) 0.0130(6) -0.0013(5) -0.0013(5) 0.0018(4)
C1 0.0219(7) 0.0144(5) 0.0173(7) 0.0001(5) 0.0042(5) -0.0012(5)
C2 0.0204(7) 0.0176(5) 0.0165(7) -0.0014(5) -0.0029(5) -0.0018(5)
C3 0.0171(6) 0.0167(5) 0.0193(7) 0.0006(5) -0.0008(5) -0.0003(5)
C4 0.0176(6) 0.0141(5) 0.0172(7) 0.0004(5) 0.0001(5) -0.0009(5)
C5 0.0162(6) 0.0155(5) 0.0182(7) 0.0009(5) -0.0002(5) -0.0002(5)
C6 0.0183(6) 0.0150(5) 0.0171(7) -0.0003(5) 0.0003(5) -0.0002(5)
C7 0.0204(6) 0.0169(5) 0.0150(6) -0.0002(5) -0.0011(5) 0.0002(5)
C8 0.0183(6) 0.0148(5) 0.0155(6) -0.0005(5) -0.0021(5) -0.0022(5)
C9 0.0165(6) 0.0180(5) 0.0217(7) 0.0000(5) 0.0021(5) -0.0004(5)
C10 0.0219(7) 0.0270(6) 0.0253(7) -0.0047(6) 0.0084(6) -0.0026(6)
C11 0.0276(8) 0.0366(8) 0.0476(11) -0.0027(8) 0.0007(8) 0.0061(6)
C12 0.0274(7) 0.0265(6) 0.0169(7) -0.0053(6) 0.0028(6) 0.0012(5)
C13 0.0313(8) 0.0221(6) 0.0313(9) -0.0083(6) -0.0036(7) 0.0001(6)
C14 0.0192(6) 0.0187(5) 0.0144(6) -0.0001(5) -0.0017(5) -0.0010(5)
C15 0.0145(6) 0.0195(6) 0.0175(7) 0.0004(5) -0.0009(5) -0.0028(5)
C16 0.0128(6) 0.0212(6) 0.0179(7) -0.0012(5) 0.0012(5) -0.0020(5)
C17 0.0197(7) 0.0257(6) 0.0200(7) 0.0000(6) 0.0009(6) 0.0036(5)
C18 0.0223(7) 0.0350(7) 0.0192(7) -0.0012(6) 0.0013(6) -0.0001(6)
C19 0.0234(7) 0.0333(7) 0.0224(8) -0.0108(6) 0.0053(6) -0.0063(6)
C20 0.0220(7) 0.0226(6) 0.0324(8) -0.0072(6) 0.0055(6) 0.0000(5)
C21 0.0161(6) 0.0211(6) 0.0243(7) 0.0005(6) -0.0001(6) -0.0011(5)

loop_
_atom_type_symbol
_atom_type_description
_atom_type_scat_dispersion_real
_atom_type_scat_dispersion_imag
_atom_type_scat_source
C C 0.0033 0.0016 'International Tables Vol C Tables 4.2.6.8 and 6.1.1.4'
H H 0.0000 0.0000 'International Tables Vol C Tables 4.2.6.8 and 6.1.1.4'
N N 0.0061 0.0033 'International Tables Vol C Tables 4.2.6.8 and 6.1.1.4'
O O 0.0106 0.0060 'International Tables Vol C Tables 4.2.6.8 and 6.1.1.4'

loop_
_geom_angle_atom_site_label_1
_geom_angle_atom_site_label_2
_geom_angle_atom_site_label_3
_geom_angle
_geom_angle_site_symmetry_1
_geom_angle_site_symmetry_3
_geom_angle_publ_flag
C7 O1 C8 122.38(10) . . ?
C21 O4 H4 108.1(12) . . ?
C1 N1 C10 121.21(12) . . ?
C1 N1 C12 120.93(11) . . ?
C10 N1 C12 117.48(11) . . ?
C14 N2 N3 113.27(11) . . ?
C15 N3 N2 119.26(12) . . ?
C15 N3 H3 119.0(9) . . ?
N2 N3 H3 118.2(9) . . ?
N1 C1 C9 121.92(12) . . ?
N1 C1 C2 120.41(12) . . ?
C9 C1 C2 117.67(11) . . ?
C3 C2 C1 121.17(13) . . ?
C3 C2 H2 119.4 . . ?
C1 C2 H2 119.4 . . ?
C2 C3 C4 121.72(12) . . ?
C2 C3 H3A 119.1 . . ?
C4 C3 H3A 119.1 . . ?
C3 C4 C8 116.28(12) . . ?
C3 C4 C5 125.35(12) . . ?
C8 C4 C5 118.37(12) . . ?
C6 C5 C4 121.31(12) . . ?
C6 C5 H5 119.3 . . ?
C4 C5 H5 119.3 . . ?
C5 C6 C7 119.84(12) . . ?
C5 C6 C14 125.12(12) . . ?
C7 C6 C14 115.04(12) . . ?
O2 C7 O1 116.44(11) . . ?
O2 C7 C6 125.71(12) . . ?
O1 C7 C6 117.85(12) . . ?
C9 C8 O1 116.11(11) . . ?
C9 C8 C4 123.64(12) . . ?
O1 C8 C4 120.25(11) . . ?
C8 C9 C1 119.48(12) . . ?
C8 C9 H9 120.3 . . ?
C1 C9 H9 120.3 . . ?
N1 C10 C11 114.60(11) . . ?
N1 C10 H10A 108.6 . . ?
C11 C10 H10A 108.6 . . ?
N1 C10 H10B 108.6 . . ?
C11 C10 H10B 108.6 . . ?
H10A C10 H10B 107.6 . . ?
C10 C11 H11A 109.5 . . ?
C10 C11 H11B 109.5 . . ?
H11A C11 H11B 109.5 . . ?
C10 C11 H11C 109.5 . . ?
H11A C11 H11C 109.5 . . ?
H11B C11 H11C 109.5 . . ?
N1 C12 C13 113.23(12) . . ?
N1 C12 H12A 108.9 . . ?
C13 C12 H12A 108.9 . . ?
N1 C12 H12B 108.9 . . ?
C13 C12 H12B 108.9 . . ?
H12A C12 H12B 107.7 . . ?
C12 C13 H13A 109.5 . . ?
C12 C13 H13B 109.5 . . ?
H13A C13 H13B 109.5 . . ?
C12 C13 H13C 109.5 . . ?
H13A C13 H13C 109.5 . . ?
H13B C13 H13C 109.5 . . ?
N2 C14 C6 120.61(12) . . ?
N2 C14 H14 119.7 . . ?
C6 C14 H14 119.7 . . ?
O3 C15 N3 122.00(12) . . ?
O3 C15 C16 121.91(11) . . ?
N3 C15 C16 116.03(12) . . ?
C17 C16 C21 118.11(12) . . ?
C17 C16 C15 123.73(11) . . ?
C21 C16 C15 118.15(12) . . ?
C18 C17 C16 121.82(12) . . ?
C18 C17 H17 119.1 . . ?
C16 C17 H17 119.1 . . ?
C17 C18 C19 118.78(14) . . ?
C17 C18 H18 120.6 . . ?
C19 C18 H18 120.6 . . ?
C20 C19 C18 121.08(13) . . ?
C20 C19 H19 119.5 . . ?
C18 C19 H19 119.5 . . ?
C19 C20 C21 120.06(12) . . ?
C19 C20 H20 120.0 . . ?
C21 C20 H20 120.0 . . ?
O4 C21 C20 118.19(12) . . ?
O4 C21 C16 121.71(12) . . ?
C20 C21 C16 120.10(13) . . ?

loop_
_geom_bond_atom_site_label_1
_geom_bond_atom_site_label_2
_geom_bond_distance
_geom_bond_site_symmetry_2
_geom_bond_publ_flag
O1 C7 1.3731(15) . ?
O1 C8 1.3761(16) . ?
O2 C7 1.2130(16) . ?
O3 C15 1.2393(16) . ?
O4 C21 1.3560(17) . ?
O4 H4 0.904(19) . ?
N1 C1 1.3648(16) . ?
N1 C10 1.4631(17) . ?
N1 C12 1.4634(18) . ?
N2 C14 1.2884(16) . ?
N2 N3 1.3880(15) . ?
N3 C15 1.3541(16) . ?
N3 H3 0.886(16) . ?
C1 C9 1.4093(19) . ?
C1 C2 1.4272(18) . ?
C2 C3 1.3708(18) . ?
C2 H2 0.9500 . ?
C3 C4 1.4053(19) . ?
C3 H3A 0.9500 . ?
C4 C8 1.4059(17) . ?
C4 C5 1.4167(17) . ?
C5 C6 1.3598(19) . ?
C5 H5 0.9500 . ?
C6 C7 1.4546(17) . ?
C6 C14 1.4589(17) . ?
C8 C9 1.3754(18) . ?
C9 H9 0.9500 . ?
C10 C11 1.517(2) . ?
C10 H10A 0.9900 . ?
C10 H10B 0.9900 . ?
C11 H11A 0.9800 . ?
C11 H11B 0.9800 . ?
C11 H11C 0.9800 . ?
C12 C13 1.5215(19) . ?
C12 H12A 0.9900 . ?
C12 H12B 0.9900 . ?
C13 H13A 0.9800 . ?
C13 H13B 0.9800 . ?
C13 H13C 0.9800 . ?
C14 H14 0.9500 . ?
C15 C16 1.4840(18) . ?
C16 C17 1.3970(19) . ?
C16 C21 1.4102(17) . ?
C17 C18 1.3821(19) . ?
C17 H17 0.9500 . ?
C18 C19 1.393(2) . ?
C18 H18 0.9500 . ?
C19 C20 1.374(2) . ?
C19 H19 0.9500 . ?
C20 C21 1.393(2) . ?
C20 H20 0.9500 . ?

loop_
_geom_hbond_atom_site_label_D
_geom_hbond_atom_site_label_H
_geom_hbond_atom_site_label_A
_geom_hbond_distance_DH
_geom_hbond_distance_HA
_geom_hbond_distance_DA
_geom_hbond_angle_DHA
_geom_hbond_site_symmetry_A
N3 H3 O2 0.886(16) 2.070(16) 2.8808(17) 151.7(13) 3_665
O4 H4 O3 0.904(19) 1.738(19) 2.5507(15) 148.1(17) .

loop_
_geom_torsion_atom_site_label_1
_geom_torsion_atom_site_label_2
_geom_torsion_atom_site_label_3
_geom_torsion_atom_site_label_4
_geom_torsion
_geom_torsion_site_symmetry_1
_geom_torsion_site_symmetry_2
_geom_torsion_site_symmetry_3
_geom_torsion_site_symmetry_4
_geom_torsion_publ_flag
C14 N2 N3 C15 -158.94(11) . . . . ?
C10 N1 C1 C9 5.96(17) . . . . ?
C12 N1 C1 C9 -166.70(12) . . . . ?
C10 N1 C1 C2 -173.84(11) . . . . ?
C12 N1 C1 C2 13.51(17) . . . . ?
N1 C1 C2 C3 -178.63(11) . . . . ?
C9 C1 C2 C3 1.57(17) . . . . ?
C1 C2 C3 C4 0.30(18) . . . . ?
C2 C3 C4 C8 -1.52(17) . . . . ?
C2 C3 C4 C5 177.37(11) . . . . ?
C3 C4 C5 C6 180.00(12) . . . . ?
C8 C4 C5 C6 -1.13(17) . . . . ?
C4 C5 C6 C7 0.64(18) . . . . ?
C4 C5 C6 C14 -179.41(11) . . . . ?
C8 O1 C7 O2 179.47(11) . . . . ?
C8 O1 C7 C6 -0.58(16) . . . . ?
C5 C6 C7 O2 -179.84(12) . . . . ?
C14 C6 C7 O2 0.20(18) . . . . ?
C5 C6 C7 O1 0.22(17) . . . . ?
C14 C6 C7 O1 -179.74(10) . . . . ?
C7 O1 C8 C9 179.01(10) . . . . ?
C7 O1 C8 C4 0.09(17) . . . . ?
C3 C4 C8 C9 0.90(17) . . . . ?
C5 C4 C8 C9 -178.07(11) . . . . ?
C3 C4 C8 O1 179.74(10) . . . . ?
C5 C4 C8 O1 0.76(17) . . . . ?
O1 C8 C9 C1 -177.93(11) . . . . ?
C4 C8 C9 C1 0.95(18) . . . . ?
N1 C1 C9 C8 178.05(11) . . . . ?
C2 C1 C9 C8 -2.16(17) . . . . ?
C1 N1 C10 C11 -89.16(15) . . . . ?
C12 N1 C10 C11 83.74(16) . . . . ?
C1 N1 C12 C13 69.82(15) . . . . ?
C10 N1 C12 C13 -103.10(13) . . . . ?
N3 N2 C14 C6 -178.44(10) . . . . ?
C5 C6 C14 N2 15.93(18) . . . . ?
C7 C6 C14 N2 -164.12(11) . . . . ?
N2 N3 C15 O3 -0.86(17) . . . . ?
N2 N3 C15 C16 176.23(10) . . . . ?
O3 C15 C16 C17 -166.95(12) . . . . ?
N3 C15 C16 C17 15.95(18) . . . . ?
O3 C15 C16 C21 14.49(18) . . . . ?
N3 C15 C16 C21 -162.61(11) . . . . ?
C21 C16 C17 C18 1.51(19) . . . . ?
C15 C16 C17 C18 -177.05(11) . . . . ?
C16 C17 C18 C19 0.4(2) . . . . ?
C17 C18 C19 C20 -1.6(2) . . . . ?
C18 C19 C20 C21 0.8(2) . . . . ?
C19 C20 C21 O4 -179.39(12) . . . . ?
C19 C20 C21 C16 1.23(19) . . . . ?
C17 C16 C21 O4 178.31(11) . . . . ?
C15 C16 C21 O4 -3.05(18) . . . . ?
C17 C16 C21 C20 -2.33(18) . . . . ?
C15 C16 C21 C20 176.31(11) . . . . ?

loop_
_cod_related_entry_id
_cod_related_entry_database
_cod_related_entry_code
1 ChemSpider 30653965
